data_7241621
loop_
_publ_author_name
'Malapile, Ramokone Junia'
'Nyamayaro, Kudzanai'
'Nassimbeni, Luigi R.'
'B\'athori, Nikoletta B.'

_publ_section_title
;
 Multicomponent crystals of baclofen with acids and bases---conformational
 flexibility and synthon versatility
;
_journal_issue 1
_journal_name_full CrystEngComm
_journal_page_first 91
_journal_page_last 99
_journal_paper_doi 10.1039/D0CE01522A
_journal_volume 23
_journal_year 2021
_chemical_formula_sum 'C17 H20 Cl N O6'
_chemical_formula_weight 369.79
_chemical_melting_point 415.51
_space_group_crystal_system monoclinic
_space_group_IT_number 14
_space_group_name_Hall '-P 2ybc'
_space_group_name_H-M_alt 'P 1 21/c 1'
_atom_sites_solution_hydrogens mixed
_audit_creation_method SHELXL-2016/4
_audit_update_record
;
2020-09-11 deposited with the CCDC.	2020-11-18 downloaded from the CCDC.
;
_cell_angle_alpha 90
_cell_angle_beta 91.43(3)
_cell_angle_gamma 90
_cell_formula_units_Z 4
_cell_length_a 14.010(3)
_cell_length_b 17.797(4)
_cell_length_c 7.0663(14)
_cell_measurement_reflns_used 4399
_cell_measurement_temperature 173(2)
_cell_measurement_theta_max 28.367
_cell_measurement_theta_min 1.454
_cell_volume 1761.3(6)
_computing_structure_refinement 'SHELXL-2016/4 (Sheldrick, 2016)'
_computing_structure_solution 'SHELXT 2014/5 (Sheldrick, 2014)'
_diffrn_ambient_temperature 173(2)
_diffrn_measured_fraction_theta_full 0.997
_diffrn_measured_fraction_theta_max 0.997
_diffrn_measurement_device_type Bruker
_diffrn_radiation_type MoK\a
_diffrn_radiation_wavelength 0.71073
_diffrn_reflns_av_R_equivalents 0.0429
_diffrn_reflns_av_unetI/netI 0.0387
_diffrn_reflns_Laue_measured_fraction_full 0.997
_diffrn_reflns_Laue_measured_fraction_max 0.997
_diffrn_reflns_limit_h_max 18
_diffrn_reflns_limit_h_min -18
_diffrn_reflns_limit_k_max 23
_diffrn_reflns_limit_k_min -23
_diffrn_reflns_limit_l_max 9
_diffrn_reflns_limit_l_min -9
_diffrn_reflns_number 22262
_diffrn_reflns_point_group_measured_fraction_full 0.997
_diffrn_reflns_point_group_measured_fraction_max 0.997
_diffrn_reflns_theta_full 25.242
_diffrn_reflns_theta_max 28.367
_diffrn_reflns_theta_min 1.454
_exptl_absorpt_coefficient_mu 0.250
_exptl_absorpt_correction_T_max 1.000
_exptl_absorpt_correction_T_min 0.909
_exptl_absorpt_correction_type multi-scan
_exptl_absorpt_process_details SADABS
_exptl_crystal_colour colorless
_exptl_crystal_density_diffrn 1.395
_exptl_crystal_description chunk
_exptl_crystal_F_000 776
_exptl_crystal_size_max 0.330
_exptl_crystal_size_mid 0.230
_exptl_crystal_size_min 0.060
_refine_diff_density_max 0.404
_refine_diff_density_min -0.230
_refine_diff_density_rms 0.047
_refine_ls_extinction_method none
_refine_ls_goodness_of_fit_ref 1.031
_refine_ls_hydrogen_treatment noref
_refine_ls_matrix_type full
_refine_ls_number_parameters 273
_refine_ls_number_reflns 4399
_refine_ls_number_restraints 0
_refine_ls_restrained_S_all 1.031
_refine_ls_R_factor_all 0.0785
_refine_ls_R_factor_gt 0.0451
_refine_ls_shift/su_max 0.000
_refine_ls_shift/su_mean 0.000
_refine_ls_structure_factor_coef Fsqd
_refine_ls_weighting_details 'w=1/[\s^2^(Fo^2^)+(0.0397P)^2^+0.6253P] where P=(Fo^2^+2Fc^2^)/3'
_refine_ls_weighting_scheme calc
_refine_ls_wR_factor_gt 0.0946
_refine_ls_wR_factor_ref 0.1073
_reflns_Friedel_coverage 0.000
_reflns_number_gt 3001
_reflns_number_total 4399
_reflns_threshold_expression 'I > 2\s(I)'
_cod_data_source_file d0ce01522a2.cif
_cod_data_source_block bac-sa-w
_cod_depositor_comments 'Adding full bibliography for 7241617--7241623.cif.'
_cod_original_sg_symbol_H-M 'P 21/c'
_cod_database_code 7241621
_shelx_shelxl_version_number 2016/4
_shelx_space_group_comment
;
The symmetry employed for this shelxl refinement is uniquely defined
by the following loop, which should always be used as a source of
symmetry information in preference to the above space-group names.
They are only intended as comments.
;
_shelx_estimated_absorpt_t_min 0.922
_shelx_estimated_absorpt_t_max 0.985

loop_
_space_group_symop_operation_xyz
'x, y, z'
'-x, y+1/2, -z+1/2'
'-x, -y, -z'
'x, -y-1/2, z-1/2'

loop_
_atom_site_label
_atom_site_type_symbol
_atom_site_fract_x
_atom_site_fract_y
_atom_site_fract_z
_atom_site_U_iso_or_equiv
_atom_site_adp_type
_atom_site_occupancy
_atom_site_site_symmetry_order
_atom_site_calc_flag
_atom_site_refinement_flags_posn
_atom_site_refinement_flags_adp
_atom_site_refinement_flags_occupancy
_atom_site_disorder_assembly
_atom_site_disorder_group
CL1 Cl 0.04719(4) 0.09864(4) -0.71624(8) 0.05711(19) Uani 1 1 d . . . . .
O1 O 0.44027(12) 0.05677(8) 0.3188(2) 0.0589(5) Uani 1 1 d . . . . .
N1 N 0.46454(12) 0.18556(10) -0.3078(2) 0.0295(3) Uani 1 1 d . . . . .
C1 C 0.26790(12) 0.12761(11) -0.2449(2) 0.0313(4) Uani 1 1 d . . . . .
O2 O 0.39832(10) 0.17586(7) 0.31195(17) 0.0381(3) Uani 1 1 d . . . . .
C2 C 0.22123(13) 0.18821(11) -0.3237(2) 0.0322(4) Uani 1 1 d . . . . .
H2 H 0.235571 0.236264 -0.279780 0.039 Uiso 1 1 calc R U . . .
C3 C 0.15321(13) 0.17918(11) -0.4673(2) 0.0329(4) Uani 1 1 d . . . . .
H3 H 0.121811 0.220770 -0.518692 0.040 Uiso 1 1 calc R U . . .
C4 C 0.13243(13) 0.10826(11) -0.5335(2) 0.0338(4) Uani 1 1 d . . . . .
C5 C 0.17781(14) 0.04580(12) -0.4598(3) 0.0399(5) Uani 1 1 d . . . . .
H5 H 0.163427 -0.002013 -0.505266 0.048 Uiso 1 1 calc R U . . .
C6 C 0.24633(13) 0.05630(12) -0.3141(3) 0.0387(5) Uani 1 1 d . . . . .
H6 H 0.277938 0.014801 -0.262884 0.046 Uiso 1 1 calc R U . . .
C9 C 0.39351(13) 0.10969(11) 0.2495(2) 0.0328(4) Uani 1 1 d . . . . .
C10 C 0.44378(12) 0.12978(12) -0.1594(2) 0.0356(4) Uani 1 1 d . . . . .
H10A H 0.489647 0.135015 -0.055152 0.043 Uiso 1 1 calc R U . A 1
H10B H 0.449628 0.079458 -0.210598 0.043 Uiso 1 1 calc R U . A 1
C11 C 0.79058(12) 0.29044(10) 0.4430(2) 0.0253(4) Uani 1 1 d . . . . .
C12 C 0.77484(12) 0.36726(10) 0.4667(2) 0.0289(4) Uani 1 1 d . . . . .
C13 C 0.84592(14) 0.41839(11) 0.4196(3) 0.0382(5) Uani 1 1 d . . . . .
H13 H 0.835899 0.469639 0.435502 0.046 Uiso 1 1 calc R U . . .
C14 C 0.93073(14) 0.39304(12) 0.3496(3) 0.0411(5) Uani 1 1 d . . . . .
H14 H 0.977590 0.427461 0.317482 0.049 Uiso 1 1 calc R U . . .
H1C H 0.4353(15) 0.1751(11) -0.425(3) 0.043(6) Uiso 1 1 d . . . . .
H1A H 0.5301(17) 0.1869(11) -0.332(3) 0.045(6) Uiso 1 1 d . . . . .
H1B H 0.4444(16) 0.2336(14) -0.272(3) 0.055(7) Uiso 1 1 d . . . . .
H20 H 0.6576(17) 0.3570(15) 0.560(3) 0.058(7) Uiso 1 1 d . . . . .
H21A H 0.6032(18) 0.0392(15) 0.590(4) 0.060(8) Uiso 1 1 d . . . . .
H21B H 0.5521(19) 0.0733(15) 0.446(4) 0.068(8) Uiso 1 1 d . . . . .
H18 H 0.685(2) 0.1353(18) 0.488(4) 0.097(10) Uiso 1 1 d . . . . .
C15 C 0.94732(13) 0.31706(12) 0.3262(3) 0.0389(5) Uani 1 1 d . . . . .
H15 H 1.005057 0.300507 0.279144 0.047 Uiso 1 1 calc R U . . .
C16 C 0.87804(12) 0.26617(11) 0.3728(2) 0.0309(4) Uani 1 1 d . . . . .
H16 H 0.889289 0.215052 0.357599 0.037 Uiso 1 1 calc R U . . .
C17 C 0.71634(12) 0.23558(10) 0.4909(2) 0.0270(4) Uani 1 1 d . . . . .
O18 O 0.73799(10) 0.16545(7) 0.45927(18) 0.0348(3) Uani 1 1 d . . . . .
O19 O 0.63862(8) 0.25502(7) 0.55646(18) 0.0341(3) Uani 1 1 d . . . . .
O20 O 0.69201(10) 0.39533(8) 0.5331(2) 0.0386(3) Uani 1 1 d . . . . .
O21 O 0.59963(11) 0.07832(8) 0.5298(2) 0.0410(4) Uani 1 1 d . . . . .
C7A C 0.34205(14) 0.14146(15) -0.0871(3) 0.0242(6) Uani 0.898(6) 1 d . . P B 1
H7A H 0.336217 0.193750 -0.045443 0.029 Uiso 0.898(6) 1 calc R U P B 1
C8A C 0.32677(15) 0.09028(16) 0.0842(3) 0.0294(6) Uani 0.898(6) 1 d . . P B 1
H8A H 0.261230 0.094907 0.123782 0.035 Uiso 0.898(6) 1 calc R U P B 1
H8B H 0.337163 0.038462 0.047522 0.035 Uiso 0.898(6) 1 calc R U P B 1
C7B C 0.3516(11) 0.0907(16) -0.099(3) 0.030(6) Uani 0.102(6) 1 d . . P B 2
H7B H 0.352256 0.036221 -0.077895 0.036 Uiso 0.102(6) 1 calc R U P B 2
C8B C 0.3327(13) 0.1391(15) 0.057(2) 0.031(6) Uani 0.102(6) 1 d . . P B 2
H8C H 0.264900 0.139132 0.081648 0.037 Uiso 0.102(6) 1 calc R U P B 2
H8D H 0.351557 0.190090 0.026876 0.037 Uiso 0.102(6) 1 calc R U P B 2

loop_
_atom_site_aniso_label
_atom_site_aniso_U_11
_atom_site_aniso_U_22
_atom_site_aniso_U_33
_atom_site_aniso_U_23
_atom_site_aniso_U_13
_atom_site_aniso_U_12
CL1 0.0493(3) 0.0709(4) 0.0498(3) -0.0228(3) -0.0259(2) 0.0206(3)
O1 0.0641(10) 0.0332(8) 0.0778(11) 0.0110(8) -0.0280(9) -0.0097(8)
N1 0.0267(8) 0.0361(10) 0.0258(8) -0.0020(7) 0.0028(6) -0.0030(7)
C1 0.0258(9) 0.0456(12) 0.0228(8) 0.0000(8) 0.0038(7) -0.0049(8)
O2 0.0486(8) 0.0345(8) 0.0312(7) 0.0022(6) -0.0002(6) -0.0013(6)
C2 0.0297(9) 0.0398(11) 0.0275(9) -0.0012(8) 0.0052(7) -0.0053(8)
C3 0.0283(9) 0.0429(12) 0.0277(9) 0.0029(8) 0.0030(7) 0.0065(8)
C4 0.0271(9) 0.0484(12) 0.0256(8) -0.0057(8) -0.0031(7) 0.0071(8)
C5 0.0398(11) 0.0399(12) 0.0397(10) -0.0076(9) -0.0033(8) 0.0062(9)
C6 0.0365(10) 0.0455(12) 0.0340(10) 0.0072(9) -0.0009(8) 0.0115(9)
C9 0.0355(10) 0.0390(12) 0.0239(8) 0.0053(8) -0.0010(7) -0.0088(9)
C10 0.0282(9) 0.0501(12) 0.0286(9) 0.0099(8) -0.0012(7) -0.0043(9)
C11 0.0243(8) 0.0300(10) 0.0215(8) 0.0028(7) -0.0003(6) 0.0014(7)
C12 0.0259(9) 0.0328(10) 0.0278(9) 0.0029(7) -0.0009(7) 0.0005(8)
C13 0.0390(11) 0.0314(11) 0.0442(11) 0.0066(8) -0.0002(9) -0.0049(9)
C14 0.0316(10) 0.0495(13) 0.0420(11) 0.0140(9) -0.0006(8) -0.0112(9)
C15 0.0243(9) 0.0556(14) 0.0370(10) 0.0086(9) 0.0045(8) 0.0013(9)
C16 0.0297(9) 0.0368(11) 0.0261(8) 0.0015(7) 0.0008(7) 0.0044(8)
C17 0.0285(9) 0.0289(10) 0.0235(8) -0.0004(7) -0.0001(7) -0.0003(7)
O18 0.0353(7) 0.0269(7) 0.0425(7) -0.0028(6) 0.0060(6) -0.0006(6)
O19 0.0273(6) 0.0323(7) 0.0430(7) -0.0025(6) 0.0088(5) -0.0019(6)
O20 0.0329(7) 0.0282(8) 0.0550(9) 0.0019(6) 0.0084(6) 0.0033(6)
O21 0.0397(8) 0.0275(8) 0.0559(9) 0.0080(7) -0.0009(7) -0.0043(7)
C7A 0.0269(10) 0.0236(14) 0.0220(11) 0.0011(8) -0.0010(7) -0.0001(9)
C8A 0.0354(11) 0.0285(15) 0.0242(10) 0.0044(9) -0.0010(8) -0.0079(9)
C7B 0.014(8) 0.040(16) 0.037(10) 0.012(9) 0.001(7) 0.007(8)
C8B 0.030(9) 0.036(14) 0.026(10) 0.020(8) -0.014(7) 0.002(9)

loop_
_atom_type_symbol
_atom_type_description
_atom_type_scat_dispersion_real
_atom_type_scat_dispersion_imag
_atom_type_scat_source
C C 0.0033 0.0016 'International Tables Vol C Tables 4.2.6.8 and 6.1.1.4'
H H 0.0000 0.0000 'International Tables Vol C Tables 4.2.6.8 and 6.1.1.4'
N N 0.0061 0.0033 'International Tables Vol C Tables 4.2.6.8 and 6.1.1.4'
O O 0.0106 0.0060 'International Tables Vol C Tables 4.2.6.8 and 6.1.1.4'
Cl Cl 0.1484 0.1585 'International Tables Vol C Tables 4.2.6.8 and 6.1.1.4'

loop_
_geom_angle_atom_site_label_1
_geom_angle_atom_site_label_2
_geom_angle_atom_site_label_3
_geom_angle
_geom_angle_site_symmetry_1
_geom_angle_site_symmetry_3
_geom_angle_publ_flag
C10 N1 H1C 113.9(12) . . ?
C10 N1 H1A 110.8(13) . . ?
H1C N1 H1A 104.8(17) . . ?
C10 N1 H1B 110.8(14) . . ?
H1C N1 H1B 107.0(18) . . ?
H1A N1 H1B 109.2(19) . . ?
C2 C1 C6 118.52(16) . . ?
C2 C1 C7A 118.60(19) . . ?
C6 C1 C7A 122.88(19) . . ?
C2 C1 C7B 151.2(9) . . ?
C6 C1 C7B 90.1(9) . . ?
C1 C2 C3 121.24(18) . . ?
C1 C2 H2 119.4 . . ?
C3 C2 H2 119.4 . . ?
C4 C3 C2 119.48(17) . . ?
C4 C3 H3 120.3 . . ?
C2 C3 H3 120.3 . . ?
C3 C4 C5 121.39(17) . . ?
C3 C4 CL1 118.48(14) . . ?
C5 C4 CL1 120.12(15) . . ?
C4 C5 C6 118.13(19) . . ?
C4 C5 H5 120.9 . . ?
C6 C5 H5 120.9 . . ?
C1 C6 C5 121.24(18) . . ?
C1 C6 H6 119.4 . . ?
C5 C6 H6 119.4 . . ?
O1 C9 O2 123.26(17) . . ?
O1 C9 C8A 116.10(19) . . ?
O2 C9 C8A 120.62(18) . . ?
O1 C9 C8B 144.4(9) . . ?
O2 C9 C8B 90.8(9) . . ?
N1 C10 C7B 133.1(7) . . ?
N1 C10 C7A 110.17(17) . . ?
N1 C10 H10A 109.6 . . ?
N1 C10 H10B 109.6 . . ?
C12 C11 C16 119.11(16) . . ?
C12 C11 C17 120.49(15) . . ?
C16 C11 C17 120.39(16) . . ?
O20 C12 C13 117.62(17) . . ?
O20 C12 C11 122.75(16) . . ?
C13 C12 C11 119.63(17) . . ?
C14 C13 C12 120.02(19) . . ?
C14 C13 H13 120.0 . . ?
C12 C13 H13 120.0 . . ?
C13 C14 C15 120.89(18) . . ?
C13 C14 H14 119.6 . . ?
C15 C14 H14 119.6 . . ?
C16 C15 C14 119.62(18) . . ?
C16 C15 H15 120.2 . . ?
C14 C15 H15 120.2 . . ?
C15 C16 C11 120.73(18) . . ?
C15 C16 H16 119.6 . . ?
C11 C16 H16 119.6 . . ?
O19 C17 O18 122.65(16) . . ?
O19 C17 C11 122.11(16) . . ?
O18 C17 C11 115.24(15) . . ?
C17 O18 H18 108.6(19) . . ?
C12 O20 H20 105.9(16) . . ?
H21A O21 H21B 107(2) . . ?

loop_
_geom_bond_atom_site_label_1
_geom_bond_atom_site_label_2
_geom_bond_distance
_geom_bond_site_symmetry_2
_geom_bond_publ_flag
CL1 C4 1.7453(18) . ?
O1 C9 1.241(2) . ?
N1 C10 1.478(2) . ?
N1 H1C 0.93(2) . ?
N1 H1A 0.94(2) . ?
N1 H1B 0.94(3) . ?
C1 C2 1.372(3) . ?
C1 C6 1.391(3) . ?
C1 C7A 1.525(3) . ?
C1 C7B 1.678(17) . ?
O2 C9 1.259(2) . ?
C2 C3 1.384(2) . ?
C2 H2 0.9300 . ?
C3 C4 1.375(3) . ?
C3 H3 0.9300 . ?
C4 C5 1.377(3) . ?
C5 C6 1.402(3) . ?
C5 H5 0.9300 . ?
C6 H6 0.9300 . ?
C9 C8A 1.517(3) . ?
C9 C8B 1.669(16) . ?
C10 C7B 1.538(18) . ?
C10 C7A 1.540(3) . ?
C10 H10A 0.9700 . ?
C10 H10B 0.9700 . ?
C11 C12 1.396(3) . ?
C11 C16 1.402(2) . ?
C11 C17 1.472(2) . ?
C12 O20 1.358(2) . ?
C12 C13 1.396(3) . ?
C13 C14 1.375(3) . ?
C13 H13 0.9300 . ?
C14 C15 1.383(3) . ?
C14 H14 0.9300 . ?
C15 C16 1.374(3) . ?
C15 H15 0.9300 . ?
C16 H16 0.9300 . ?
C17 O19 1.243(2) . ?
C17 O18 1.305(2) . ?
O18 H18 0.94(3) . ?
O20 H20 0.86(3) . ?
O21 H21A 0.82(3) . ?
O21 H21B 0.89(3) . ?

loop_
_geom_hbond_atom_site_label_D
_geom_hbond_atom_site_label_H
_geom_hbond_atom_site_label_A
_geom_hbond_distance_DH
_geom_hbond_distance_HA
_geom_hbond_distance_DA
_geom_hbond_angle_DHA
_geom_hbond_site_symmetry_A
O20 H20 O19 0.86(3) 1.84(3) 2.613(2) 150(2) .
O21 H21B O1 0.89(3) 1.81(3) 2.681(2) 167(2) .
O18 H18 O21 0.94(3) 1.60(3) 2.541(2) 175(3) .

loop_
_geom_torsion_atom_site_label_1
_geom_torsion_atom_site_label_2
_geom_torsion_atom_site_label_3
_geom_torsion_atom_site_label_4
_geom_torsion
_geom_torsion_site_symmetry_1
_geom_torsion_site_symmetry_2
_geom_torsion_site_symmetry_3
_geom_torsion_site_symmetry_4
_geom_torsion_publ_flag
C6 C1 C2 C3 0.8(3) . . . . ?
C1 C2 C3 C4 -0.5(3) . . . . ?
C2 C3 C4 C5 0.1(3) . . . . ?
C2 C3 C4 CL1 -179.39(13) . . . . ?
C3 C4 C5 C6 0.0(3) . . . . ?
CL1 C4 C5 C6 179.50(14) . . . . ?
C2 C1 C6 C5 -0.7(3) . . . . ?
C4 C5 C6 C1 0.3(3) . . . . ?
C16 C11 C12 O20 179.70(15) . . . . ?
C17 C11 C12 O20 -0.2(2) . . . . ?
C16 C11 C12 C13 0.3(2) . . . . ?
C17 C11 C12 C13 -179.66(15) . . . . ?
O20 C12 C13 C14 -179.22(17) . . . . ?
C11 C12 C13 C14 0.2(3) . . . . ?
C12 C13 C14 C15 -0.5(3) . . . . ?
C13 C14 C15 C16 0.2(3) . . . . ?
C14 C15 C16 C11 0.3(3) . . . . ?
C12 C11 C16 C15 -0.5(2) . . . . ?
C17 C11 C16 C15 179.40(15) . . . . ?
C12 C11 C17 O19 -1.3(2) . . . . ?
C16 C11 C17 O19 178.77(15) . . . . ?
C12 C11 C17 O18 178.57(15) . . . . ?
C16 C11 C17 O18 -1.4(2) . . . . ?
